data_8102257
loop_
_publ_author_name
'Wen Wu'
'Ji-Min Xie'
'Ya-Wen Xuan'
'Yan-Min Hou'

_publ_section_title
;
 Crystal structure of monoaqua-bis(glycinato-N,O)-cobalt(II),
 Co(H2O)(C2H4NO2)2
;
_journal_issue 2
_journal_name_full 'Zeitschrift f\"ur Kristallographie - New Crystal Structures'
_journal_page_first 133
_journal_volume 223
_journal_year 2008
_chemical_formula_sum 'C4 H10 Co N2 O5'
_chemical_formula_weight 224.85
_space_group_IT_number 19
_symmetry_cell_setting orthorhombic
_symmetry_space_group_name_Hall 'P 2ac 2ab'
_symmetry_space_group_name_H-M 'P 21 21 21'
_atom_sites_solution_hydrogens geom
_atom_sites_solution_primary direct
_atom_sites_solution_secondary difmap
_audit_creation_method SHELXL-97
_cell_angle_alpha 90.00
_cell_angle_beta 90.00
_cell_angle_gamma 90.00
_cell_formula_units_Z 4
_cell_length_a 5.2287(10)
_cell_length_b 10.839(2)
_cell_length_c 13.542(3)
_cell_measurement_reflns_used 389
_cell_measurement_temperature 291(2)
_cell_measurement_theta_max 25.1
_cell_measurement_theta_min 2
_cell_volume 767.5(3)
_computing_cell_refinement raxis
_computing_data_collection raxis
_computing_data_reduction raxis
_computing_molecular_graphics texsan
_computing_publication_material texsan
_computing_structure_refinement 'SHELXL-97 (Sheldrick, 1997)'
_computing_structure_solution 'SHELXS-97 (Sheldrick, 1997)'
_diffrn_ambient_temperature 291(2)
_diffrn_detector_area_resol_mean 0
_diffrn_measured_fraction_theta_full 0.982
_diffrn_measured_fraction_theta_max 0.982
_diffrn_measurement_device_type R-AXIS-IV
_diffrn_measurement_method 'Oscillation  frames'
_diffrn_radiation_monochromator graphite
_diffrn_radiation_source 'fine-focus sealed tube'
_diffrn_radiation_type MoK\a
_diffrn_radiation_wavelength 0.71073
_diffrn_reflns_av_R_equivalents 0.0632
_diffrn_reflns_av_sigmaI/netI 0.0623
_diffrn_reflns_limit_h_max 6
_diffrn_reflns_limit_h_min -6
_diffrn_reflns_limit_k_max 0
_diffrn_reflns_limit_k_min -14
_diffrn_reflns_limit_l_max 17
_diffrn_reflns_limit_l_min -17
_diffrn_reflns_number 3075
_diffrn_reflns_theta_full 27.53
_diffrn_reflns_theta_max 27.53
_diffrn_reflns_theta_min 2.41
_diffrn_standards_decay_% 0
_diffrn_standards_interval_count 0
_diffrn_standards_interval_time 0
_diffrn_standards_number 0
_exptl_absorpt_coefficient_mu 2.514
_exptl_absorpt_correction_T_max 0.6745
_exptl_absorpt_correction_T_min 0.6332
_exptl_absorpt_correction_type multi-scan
_exptl_crystal_colour Blue
_exptl_crystal_density_diffrn 1.946
_exptl_crystal_density_method 'not measured'
_exptl_crystal_description PRISMATIC
_exptl_crystal_F_000 464
_exptl_crystal_size_max 0.20
_exptl_crystal_size_mid 0.18
_exptl_crystal_size_min 0.17
_refine_diff_density_max 0.533
_refine_diff_density_min -0.522
_refine_diff_density_rms 0.102
_refine_ls_abs_structure_details 'Flack H D (1983), Acta Cryst. A39, 876-881'
_refine_ls_abs_structure_Flack 0.49(4)
_refine_ls_extinction_coef 0.058(7)
_refine_ls_extinction_expression Fc^*^=kFc[1+0.001xFc^2^\l^3^/sin(2\q)]^-1/4^
_refine_ls_extinction_method SHELXL
_refine_ls_goodness_of_fit_ref 1.087
_refine_ls_hydrogen_treatment mixed
_refine_ls_matrix_type full
_refine_ls_number_parameters 134
_refine_ls_number_reflns 1717
_refine_ls_number_restraints 1
_refine_ls_restrained_S_all 1.086
_refine_ls_R_factor_all 0.0490
_refine_ls_R_factor_gt 0.0437
_refine_ls_shift/su_max 0.000
_refine_ls_shift/su_mean 0.000
_refine_ls_structure_factor_coef Fsqd
_refine_ls_weighting_details 'calc w=1/[\s^2^(Fo^2^)+(0.0619P)^2^+0.9106P] where P=(Fo^2^+2Fc^2^)/3'
_refine_ls_weighting_scheme calc
_refine_ls_wR_factor_gt 0.1127
_refine_ls_wR_factor_ref 0.1204
_reflns_number_gt 1605
_reflns_number_total 1717
_reflns_threshold_expression >2sigma(I)
_cod_data_source_file 1267-2218.cff
_cod_data_source_block a
_cod_depositor_comments
;
The following automatic conversions were performed:
'_symmetry_cell_setting' value 'Orthorhombic' changed to 'orthorhombic'
according to '/home/saulius/struct/CIF-dictionaries/cif_core.dic'
dictionary named 'cif_core.dic' version 2.4.1 from 2010-06-29.

Automatic conversion script
Id: cif_fix_enum 1555 2011-01-17 13:19:09Z saulius 
;
_cod_original_cell_volume 767.4(3)
_cod_original_sg_symbol_H-M P2(1)2(1)2(1)
_cod_original_formula_sum 'C4 H10 N2 Co O5'
_cod_database_code 8102257

loop_
_symmetry_equiv_pos_as_xyz
'x, y, z'
'-x+1/2, -y, z+1/2'
'-x, y+1/2, -z+1/2'
'x+1/2, -y+1/2, -z'

loop_
_atom_site_label
_atom_site_type_symbol
_atom_site_fract_x
_atom_site_fract_y
_atom_site_fract_z
_atom_site_U_iso_or_equiv
_atom_site_adp_type
_atom_site_occupancy
_atom_site_symmetry_multiplicity
_atom_site_calc_flag
_atom_site_refinement_flags
_atom_site_disorder_assembly
_atom_site_disorder_group
Co1 Co 0.08987(10) 0.64711(6) 0.65118(4) 0.0299(2) Uani 1 1 d . . .
O1 O 0.3265(6) 0.6676(3) 0.5398(3) 0.0328(8) Uani 1 1 d . . .
O2 O 0.3777(7) 0.6291(4) 0.3804(3) 0.0435(9) Uani 1 1 d . . .
O3 O 0.3071(7) 0.7405(4) 0.7426(3) 0.0409(9) Uani 1 1 d . . .
O4 O 0.3264(8) 0.8155(5) 0.8941(3) 0.0477(10) Uani 1 1 d . . .
O5 O 0.3029(12) 0.4626(5) 0.7015(4) 0.0686(16) Uani 1 1 d . . .
C1 C 0.2496(8) 0.6222(4) 0.4586(4) 0.0299(10) Uani 1 1 d . . .
C2 C -0.0028(9) 0.5541(5) 0.4568(4) 0.0358(11) Uani 1 1 d . . .
H2A H -0.1089 0.5870 0.4043 0.043 Uiso 1 1 calc R . .
H2B H 0.0278 0.4675 0.4430 0.043 Uiso 1 1 calc R . .
C3 C 0.2188(9) 0.7543(5) 0.8300(4) 0.0327(10) Uani 1 1 d . . .
C4 C -0.0289(10) 0.6865(6) 0.8547(4) 0.0398(11) Uani 1 1 d . . .
H4A H 0.0070 0.6224 0.9028 0.048 Uiso 1 1 calc R . .
H4B H -0.1483 0.7441 0.8844 0.048 Uiso 1 1 calc R . .
N1 N -0.1387(7) 0.5659(4) 0.5517(3) 0.0321(9) Uani 1 1 d . . .
N2 N -0.1466(9) 0.6312(6) 0.7681(4) 0.0430(11) Uani 1 1 d . . .
H5F H 0.271(13) 0.441(7) 0.764(6) 0.05(2) Uiso 1 1 d . . .
H5E H 0.394(15) 0.413(7) 0.678(5) 0.05(2) Uiso 1 1 d . . .
H2F H -0.128(14) 0.552(8) 0.789(5) 0.05(2) Uiso 1 1 d . . .
H1G H -0.283(12) 0.617(5) 0.557(5) 0.044(17) Uiso 1 1 d D . .
H2E H -0.30(2) 0.646(11) 0.741(7) 0.11(4) Uiso 1 1 d . . .
H1H H -0.173(15) 0.485(6) 0.571(6) 0.07(2) Uiso 1 1 d D . .

loop_
_atom_site_aniso_label
_atom_site_aniso_U_11
_atom_site_aniso_U_22
_atom_site_aniso_U_33
_atom_site_aniso_U_23
_atom_site_aniso_U_13
_atom_site_aniso_U_12
Co1 0.0217(3) 0.0419(4) 0.0260(3) -0.0017(3) 0.0012(2) -0.0060(2)
O1 0.0247(13) 0.043(2) 0.0305(16) -0.0011(15) -0.0001(13) -0.0053(13)
O2 0.0370(18) 0.059(2) 0.0343(18) -0.0013(17) 0.0052(15) -0.0046(19)
O3 0.0333(17) 0.061(3) 0.0287(18) -0.0085(17) 0.0020(14) -0.0114(17)
O4 0.049(2) 0.053(2) 0.041(2) -0.0101(19) -0.0019(17) -0.0026(18)
O5 0.093(4) 0.062(3) 0.052(3) 0.021(2) 0.018(3) 0.036(3)
C1 0.0230(19) 0.032(2) 0.034(2) 0.0011(19) -0.0049(19) 0.0034(17)
C2 0.032(2) 0.037(3) 0.038(3) -0.008(2) 0.003(2) -0.0045(19)
C3 0.033(2) 0.032(2) 0.033(3) -0.0016(19) 0.0000(19) 0.0013(19)
C4 0.037(2) 0.046(3) 0.036(3) 0.004(3) 0.001(2) 0.002(2)
N1 0.0240(18) 0.034(2) 0.039(2) -0.0002(18) -0.0019(16) -0.0007(16)
N2 0.034(2) 0.057(3) 0.038(2) 0.000(2) 0.0050(17) -0.011(2)

loop_
_atom_type_symbol
_atom_type_description
_atom_type_scat_dispersion_real
_atom_type_scat_dispersion_imag
_atom_type_scat_source
C C 0.0033 0.0016 'International Tables Vol C Tables 4.2.6.8 and 6.1.1.4'
H H 0.0000 0.0000 'International Tables Vol C Tables 4.2.6.8 and 6.1.1.4'
N N 0.0061 0.0033 'International Tables Vol C Tables 4.2.6.8 and 6.1.1.4'
O O 0.0106 0.0060 'International Tables Vol C Tables 4.2.6.8 and 6.1.1.4'
Co Co 0.3393 1.1124 'International Tables Vol C Tables 4.2.6.8 and 6.1.1.4'

loop_
_geom_angle_atom_site_label_1
_geom_angle_atom_site_label_2
_geom_angle_atom_site_label_3
_geom_angle
_geom_angle_site_symmetry_1
_geom_angle_site_symmetry_3
_geom_angle_publ_flag
O3 Co1 O1 93.53(14) . . ?
O3 Co1 N1 174.9(2) . . ?
O1 Co1 N1 84.78(15) . . ?
O3 Co1 N2 84.46(18) . . ?
O1 Co1 N2 177.9(2) . . ?
N1 Co1 N2 97.17(19) . . ?
O3 Co1 O5 89.0(2) . . ?
O1 Co1 O5 91.15(18) . . ?
N1 Co1 O5 95.9(2) . . ?
N2 Co1 O5 89.4(2) . . ?
C1 O1 Co1 114.9(3) . . ?
C3 O3 Co1 115.8(3) . . ?
Co1 O5 H5F 113(5) . . ?
Co1 O5 H5E 138(5) . . ?
H5F O5 H5E 109(7) . . ?
O2 C1 O1 122.6(4) . . ?
O2 C1 C2 118.8(4) . . ?
O1 C1 C2 118.7(4) . . ?
N1 C2 C1 111.3(4) . . ?
N1 C2 H2A 109.4 . . ?
C1 C2 H2A 109.4 . . ?
N1 C2 H2B 109.4 . . ?
C1 C2 H2B 109.4 . . ?
H2A C2 H2B 108.0 . . ?
O4 C3 O3 123.5(5) . . ?
O4 C3 C4 119.6(5) . . ?
O3 C3 C4 116.9(5) . . ?
N2 C4 C3 112.4(4) . . ?
N2 C4 H4A 109.1 . . ?
C3 C4 H4A 109.1 . . ?
N2 C4 H4B 109.1 . . ?
C3 C4 H4B 109.1 . . ?
H4A C4 H4B 107.9 . . ?
C2 N1 Co1 109.7(3) . . ?
C2 N1 H1G 121(4) . . ?
Co1 N1 H1G 99(4) . . ?
C2 N1 H1H 105(5) . . ?
Co1 N1 H1H 110(5) . . ?
H1G N1 H1H 112(5) . . ?
C4 N2 Co1 109.8(3) . . ?
C4 N2 H2F 95(5) . . ?
Co1 N2 H2F 105(5) . . ?
C4 N2 H2E 130(7) . . ?
Co1 N2 H2E 102(7) . . ?
H2F N2 H2E 113(9) . . ?

loop_
_geom_bond_atom_site_label_1
_geom_bond_atom_site_label_2
_geom_bond_distance
_geom_bond_site_symmetry_2
_geom_bond_publ_flag
Co1 O3 1.962(4) . ?
Co1 O1 1.964(3) . ?
Co1 N1 2.004(4) . ?
Co1 N2 2.016(5) . ?
Co1 O5 2.389(5) . ?
O1 C1 1.270(6) . ?
O2 C1 1.256(6) . ?
O3 C3 1.279(6) . ?
O4 C3 1.229(7) . ?
O5 H5F 0.89(8) . ?
O5 H5E 0.78(8) . ?
C1 C2 1.512(6) . ?
C2 N1 1.474(7) . ?
C2 H2A 0.9700 . ?
C2 H2B 0.9700 . ?
C3 C4 1.526(7) . ?
C4 N2 1.454(8) . ?
C4 H4A 0.9700 . ?
C4 H4B 0.9700 . ?
N1 H1G 0.94(6) . ?
N1 H1H 0.94(7) . ?
N2 H2F 0.91(8) . ?
N2 H2E 0.90(11) . ?

loop_
_geom_hbond_atom_site_label_D
_geom_hbond_atom_site_label_H
_geom_hbond_atom_site_label_A
_geom_hbond_distance_DH
_geom_hbond_distance_HA
_geom_hbond_distance_DA
_geom_hbond_angle_DHA
_geom_hbond_site_symmetry_A
O5 H5F O2 0.89(8) 1.92(8) 2.784(6) 163(7) 2_565
O5 H5E O4 0.78(8) 2.06(8) 2.824(8) 168(8) 3_646
N1 H1G O1 0.94(6) 2.13(7) 3.010(5) 156(5) 1_455
N2 H2E O3 0.90(11) 2.29(11) 3.111(7) 151(10) 1_455
N1 H1H O4 0.94(7) 2.06(8) 2.979(7) 168(6) 3_546

loop_
_geom_torsion_atom_site_label_1
_geom_torsion_atom_site_label_2
_geom_torsion_atom_site_label_3
_geom_torsion_atom_site_label_4
_geom_torsion
_geom_torsion_site_symmetry_1
_geom_torsion_site_symmetry_2
_geom_torsion_site_symmetry_3
_geom_torsion_site_symmetry_4
_geom_torsion_publ_flag
O3 Co1 O1 C1 -177.1(4) . . . . ?
N1 Co1 O1 C1 -1.9(3) . . . . ?
N2 Co1 O1 C1 -160(6) . . . . ?
O5 Co1 O1 C1 93.9(4) . . . . ?
O1 Co1 O3 C3 178.3(4) . . . . ?
N1 Co1 O3 C3 107.8(18) . . . . ?
N2 Co1 O3 C3 -1.1(4) . . . . ?
O5 Co1 O3 C3 -90.6(4) . . . . ?
Co1 O1 C1 O2 179.1(4) . . . . ?
Co1 O1 C1 C2 -2.6(5) . . . . ?
O2 C1 C2 N1 -174.2(4) . . . . ?
O1 C1 C2 N1 7.4(6) . . . . ?
Co1 O3 C3 O4 -176.4(4) . . . . ?
Co1 O3 C3 C4 5.7(6) . . . . ?
O4 C3 C4 N2 173.1(5) . . . . ?
O3 C3 C4 N2 -8.9(7) . . . . ?
C1 C2 N1 Co1 -8.2(5) . . . . ?
O3 Co1 N1 C2 76.5(18) . . . . ?
O1 Co1 N1 C2 5.7(4) . . . . ?
N2 Co1 N1 C2 -175.1(4) . . . . ?
O5 Co1 N1 C2 -84.9(4) . . . . ?
C3 C4 N2 Co1 7.4(6) . . . . ?
O3 Co1 N2 C4 -3.8(4) . . . . ?
O1 Co1 N2 C4 -21(6) . . . . ?
N1 Co1 N2 C4 -179.0(4) . . . . ?
O5 Co1 N2 C4 85.2(4) . . . . ?
